data_7022360
loop_
_publ_author_name
'Kreye, Markus'
'Gl\"ockner, Andreas'
'Daniliuc, Constantin G.'
'Freytag, Matthias'
'Jones, Peter G.'
'Tamm, Matthias'
'Walter, Marc D.'

_publ_section_title
;
 Sterically encumbered pyrrolyl ligands and their incorporation into the
 cycloheptatrienyl zirconium coordination sphere.
;
_journal_issue 6
_journal_name_full 'Dalton transactions (Cambridge, England : 2003)'
_journal_page_first 2192
_journal_page_last 2200
_journal_paper_doi 10.1039/c2dt32433d
_journal_volume 42
_journal_year 2013
_chemical_formula_sum 'C21 H31 N Zr'
_chemical_formula_weight 388.69
_chemical_name_systematic
;
?
;
_space_group_IT_number 19
_symmetry_cell_setting orthorhombic
_symmetry_space_group_name_Hall 'P 2ac 2ab'
_symmetry_space_group_name_H-M 'P 21 21 21'
_atom_sites_solution_hydrogens geom
_atom_sites_solution_primary direct
_atom_sites_solution_secondary difmap
_audit_creation_method SHELXL-97
_cell_angle_alpha 90.00
_cell_angle_beta 90.00
_cell_angle_gamma 90.00
_cell_formula_units_Z 4
_cell_length_a 9.5908(3)
_cell_length_b 13.9470(4)
_cell_length_c 14.3385(3)
_cell_measurement_reflns_used 21369
_cell_measurement_temperature 100(2)
_cell_measurement_theta_max 30.8253
_cell_measurement_theta_min 2.5498
_cell_volume 1917.96(9)
_computing_cell_refinement
;
CrysAlisPro, Oxford Diffraction Ltd.,
Version 1.171.35.21 (release 20-01-2012 CrysAlis171 .NET)
(compiled Jan 23 2012,18:06:46)
;
_computing_data_collection
;
CrysAlisPro, Oxford Diffraction Ltd.,
Version 1.171.35.21 (release 20-01-2012 CrysAlis171 .NET)
(compiled Jan 23 2012,18:06:46)
;
_computing_data_reduction
;
CrysAlisPro, Oxford Diffraction Ltd.,
Version 1.171.35.21 (release 20-01-2012 CrysAlis171 .NET)
(compiled Jan 23 2012,18:06:46)
;
_computing_molecular_graphics 'Bruker XP'
_computing_publication_material SHELXL-97
_computing_structure_refinement 'SHELXL-97 (Sheldrick, 1997)'
_computing_structure_solution 'SHELXS-97 (Sheldrick, 1990)'
_diffrn_ambient_temperature 100(2)
_diffrn_detector_area_resol_mean 16.1419
_diffrn_measured_fraction_theta_full 0.997
_diffrn_measured_fraction_theta_max 0.982
_diffrn_measurement_device_type 'Oxford Diffraction Xcalibur, Eos'
_diffrn_measurement_method '\w scans'
_diffrn_radiation_monochromator graphite
_diffrn_radiation_source 'Enhance (Mo) X-ray Source'
_diffrn_radiation_type 'Mo K\a'
_diffrn_radiation_wavelength 0.71073
_diffrn_reflns_av_R_equivalents 0.0552
_diffrn_reflns_av_sigmaI/netI 0.0273
_diffrn_reflns_limit_h_max 13
_diffrn_reflns_limit_h_min -13
_diffrn_reflns_limit_k_max 19
_diffrn_reflns_limit_k_min -19
_diffrn_reflns_limit_l_max 20
_diffrn_reflns_limit_l_min -20
_diffrn_reflns_number 98371
_diffrn_reflns_theta_full 30.50
_diffrn_reflns_theta_max 30.89
_diffrn_reflns_theta_min 2.55
_exptl_absorpt_coefficient_mu 0.574
_exptl_absorpt_correction_T_max 1.00000
_exptl_absorpt_correction_T_min 0.93908
_exptl_absorpt_correction_type multi-scan
_exptl_absorpt_process_details
;
CrysAlisPro, Oxford Diffraction Ltd.,
Version 1.171.35.21 (release 20-01-2012 CrysAlis171 .NET)
(compiled Jan 23 2012,18:06:46)
;
_exptl_crystal_colour red
_exptl_crystal_density_diffrn 1.346
_exptl_crystal_density_method 'not measured'
_exptl_crystal_description prism
_exptl_crystal_F_000 816
_exptl_crystal_size_max 0.20
_exptl_crystal_size_mid 0.15
_exptl_crystal_size_min 0.05
_refine_diff_density_max 0.304
_refine_diff_density_min -0.293
_refine_diff_density_rms 0.062
_refine_ls_abs_structure_details 'Flack H D (1983), Acta Cryst. A39, 876-881'
_refine_ls_abs_structure_Flack -0.01(2)
_refine_ls_extinction_method none
_refine_ls_goodness_of_fit_ref 1.058
_refine_ls_hydrogen_treatment mixed
_refine_ls_matrix_type full
_refine_ls_number_parameters 244
_refine_ls_number_reflns 5864
_refine_ls_number_restraints 0
_refine_ls_restrained_S_all 1.058
_refine_ls_R_factor_all 0.0305
_refine_ls_R_factor_gt 0.0246
_refine_ls_shift/su_max 0.003
_refine_ls_shift/su_mean 0.000
_refine_ls_structure_factor_coef Fsqd
_refine_ls_weighting_details 'calc w=1/[\s^2^(Fo^2^)+(0.0172P)^2^+0.5970P] where P=(Fo^2^+2Fc^2^)/3'
_refine_ls_weighting_scheme calc
_refine_ls_wR_factor_gt 0.0446
_refine_ls_wR_factor_ref 0.0461
_reflns_number_gt 5449
_reflns_number_total 5864
_reflns_threshold_expression >2sigma(I)
_cod_data_source_file c2dt32433d.txt
_cod_data_source_block mk71
_cod_database_code 7022360

loop_
_symmetry_equiv_pos_as_xyz
'x, y, z'
'-x+1/2, -y, z+1/2'
'-x, y+1/2, -z+1/2'
'x+1/2, -y+1/2, -z'

loop_
_atom_site_label
_atom_site_type_symbol
_atom_site_fract_x
_atom_site_fract_y
_atom_site_fract_z
_atom_site_U_iso_or_equiv
_atom_site_adp_type
_atom_site_occupancy
_atom_site_symmetry_multiplicity
_atom_site_calc_flag
_atom_site_refinement_flags
Zr Zr 0.444860(15) 0.565954(10) 0.845922(9) 0.01321(3) Uani 1 1 d .
N N 0.37904(13) 0.64777(9) 0.70908(9) 0.0119(3) Uani 1 1 d .
C1 C 0.5354(2) 0.65436(13) 0.97235(11) 0.0294(4) Uani 1 1 d .
H1 H 0.537(2) 0.7229(14) 0.9787(14) 0.027(5) Uiso 1 1 d .
C2 C 0.4054(2) 0.61453(14) 1.00090(12) 0.0249(4) Uani 1 1 d .
H2 H 0.336(2) 0.6571(13) 1.0219(13) 0.017(5) Uiso 1 1 d .
C3 C 0.3586(2) 0.51747(14) 0.99123(12) 0.0235(4) Uani 1 1 d .
H3 H 0.266(2) 0.5050(16) 1.0082(14) 0.031(6) Uiso 1 1 d .
C4 C 0.43012(19) 0.43868(13) 0.95139(10) 0.0231(3) Uani 1 1 d .
H4 H 0.376(2) 0.3786(15) 0.9450(14) 0.029(6) Uiso 1 1 d .
C5 C 0.5650(2) 0.43602(14) 0.90913(10) 0.0254(3) Uani 1 1 d .
H5 H 0.590(2) 0.3786(13) 0.8781(13) 0.023(5) Uiso 1 1 d .
C6 C 0.6617(2) 0.51242(16) 0.89756(12) 0.0286(4) Uani 1 1 d .
H6 H 0.740(2) 0.4944(15) 0.8633(14) 0.029(6) Uiso 1 1 d .
C7 C 0.6483(2) 0.60944(17) 0.92687(12) 0.0307(5) Uani 1 1 d .
H7 H 0.718(3) 0.6494(17) 0.9101(17) 0.045(7) Uiso 1 1 d .
C8 C 0.25377(15) 0.61035(11) 0.74101(10) 0.0121(3) Uani 1 1 d .
C9 C 0.25466(16) 0.50944(11) 0.73090(10) 0.0129(3) Uani 1 1 d .
C10 C 0.38508(17) 0.48505(11) 0.68857(10) 0.0123(3) Uani 1 1 d .
C11 C 0.45738(15) 0.57221(11) 0.67473(8) 0.0121(2) Uani 1 1 d .
C12 C 0.13731(16) 0.68025(11) 0.76574(11) 0.0160(3) Uani 1 1 d .
C13 C 0.0590(2) 0.70095(13) 0.67443(12) 0.0299(4) Uani 1 1 d .
H13A H -0.0149 0.7480 0.6861 0.045 Uiso 1 1 calc R
H13B H 0.0176 0.6415 0.6508 0.045 Uiso 1 1 calc R
H13C H 0.1243 0.7266 0.6281 0.045 Uiso 1 1 calc R
C14 C 0.03550(18) 0.64120(12) 0.83848(15) 0.0308(4) Uani 1 1 d .
H14A H 0.0874 0.6202 0.8937 0.046 Uiso 1 1 calc R
H14B H -0.0157 0.5867 0.8122 0.046 Uiso 1 1 calc R
H14C H -0.0305 0.6917 0.8562 0.046 Uiso 1 1 calc R
C15 C 0.19856(17) 0.77438(12) 0.80282(12) 0.0206(3) Uani 1 1 d .
H15A H 0.2529 0.7615 0.8593 0.031 Uiso 1 1 calc R
H15B H 0.1227 0.8190 0.8175 0.031 Uiso 1 1 calc R
H15C H 0.2593 0.8028 0.7553 0.031 Uiso 1 1 calc R
C16 C 0.14023(17) 0.43884(13) 0.75305(11) 0.0218(3) Uani 1 1 d .
H16A H 0.0619 0.4488 0.7102 0.033 Uiso 1 1 calc R
H16B H 0.1086 0.4485 0.8174 0.033 Uiso 1 1 calc R
H16C H 0.1758 0.3734 0.7460 0.033 Uiso 1 1 calc R
C17 C 0.42602(17) 0.38544(10) 0.65779(12) 0.0193(3) Uani 1 1 d .
H17A H 0.5112 0.3659 0.6904 0.029 Uiso 1 1 calc R
H17B H 0.4428 0.3853 0.5904 0.029 Uiso 1 1 calc R
H17C H 0.3507 0.3405 0.6726 0.029 Uiso 1 1 calc R
C18 C 0.59041(16) 0.59469(11) 0.62025(10) 0.0150(3) Uani 1 1 d .
C19 C 0.5464(2) 0.60801(13) 0.51759(10) 0.0261(4) Uani 1 1 d .
H19A H 0.4771 0.6594 0.5133 0.039 Uiso 1 1 calc R
H19B H 0.5061 0.5482 0.4941 0.039 Uiso 1 1 calc R
H19C H 0.6283 0.6249 0.4801 0.039 Uiso 1 1 calc R
C20 C 0.65556(16) 0.68817(11) 0.65541(14) 0.0234(3) Uani 1 1 d .
H20A H 0.6881 0.6794 0.7196 0.035 Uiso 1 1 calc R
H20B H 0.5857 0.7394 0.6536 0.035 Uiso 1 1 calc R
H20C H 0.7346 0.7055 0.6155 0.035 Uiso 1 1 calc R
C21 C 0.70102(18) 0.51546(12) 0.62652(11) 0.0203(3) Uani 1 1 d .
H21A H 0.6665 0.4575 0.5955 0.030 Uiso 1 1 calc R
H21B H 0.7204 0.5012 0.6922 0.030 Uiso 1 1 calc R
H21C H 0.7868 0.5370 0.5959 0.030 Uiso 1 1 calc R

loop_
_atom_site_aniso_label
_atom_site_aniso_U_11
_atom_site_aniso_U_22
_atom_site_aniso_U_33
_atom_site_aniso_U_23
_atom_site_aniso_U_13
_atom_site_aniso_U_12
Zr 0.01346(6) 0.01772(6) 0.00844(5) 0.00039(6) -0.00104(6) -0.00207(6)
N 0.0108(6) 0.0133(6) 0.0116(6) 0.0006(5) 0.0010(5) 0.0012(5)
C1 0.0479(13) 0.0252(9) 0.0152(7) 0.0013(6) -0.0076(8) -0.0132(9)
C2 0.0389(12) 0.0243(9) 0.0115(7) -0.0020(6) 0.0019(7) 0.0003(8)
C3 0.0264(10) 0.0295(10) 0.0145(7) 0.0012(7) 0.0042(7) -0.0051(8)
C4 0.0337(9) 0.0205(7) 0.0152(6) 0.0033(7) -0.0015(6) -0.0066(9)
C5 0.0314(9) 0.0291(8) 0.0156(6) 0.0023(7) -0.0041(7) 0.0085(11)
C6 0.0164(8) 0.0524(13) 0.0170(8) 0.0084(8) -0.0040(7) 0.0032(9)
C7 0.0254(10) 0.0484(12) 0.0184(8) 0.0114(8) -0.0093(7) -0.0163(9)
C8 0.0106(7) 0.0156(7) 0.0100(6) -0.0015(5) 0.0002(5) -0.0007(6)
C9 0.0144(7) 0.0133(7) 0.0109(6) -0.0002(6) -0.0027(6) -0.0021(6)
C10 0.0150(7) 0.0118(7) 0.0100(6) -0.0009(5) -0.0035(5) 0.0010(6)
C11 0.0140(6) 0.0140(6) 0.0081(5) 0.0013(5) -0.0004(5) 0.0015(7)
C12 0.0113(7) 0.0178(8) 0.0190(7) -0.0043(6) 0.0016(6) 0.0011(6)
C13 0.0231(8) 0.0348(9) 0.0317(9) -0.0090(7) -0.0099(8) 0.0153(8)
C14 0.0231(9) 0.0262(8) 0.0432(10) -0.0095(8) 0.0180(9) -0.0042(7)
C15 0.0155(8) 0.0190(8) 0.0274(8) -0.0072(6) 0.0013(7) 0.0009(6)
C16 0.0213(8) 0.0181(7) 0.0259(7) -0.0027(8) 0.0032(6) -0.0070(8)
C17 0.0237(8) 0.0141(6) 0.0202(7) -0.0011(6) -0.0027(8) 0.0028(6)
C18 0.0147(8) 0.0171(7) 0.0133(6) 0.0026(5) 0.0040(5) 0.0030(5)
C19 0.0236(9) 0.0399(9) 0.0146(7) 0.0093(6) 0.0054(7) 0.0057(9)
C20 0.0174(7) 0.0201(7) 0.0327(8) 0.0026(8) 0.0098(8) -0.0020(6)
C21 0.0184(8) 0.0225(8) 0.0199(7) 0.0032(6) 0.0064(6) 0.0067(6)

loop_
_atom_type_symbol
_atom_type_description
_atom_type_scat_dispersion_real
_atom_type_scat_dispersion_imag
_atom_type_scat_source
C C 0.0033 0.0016 'International Tables Vol C Tables 4.2.6.8 and 6.1.1.4'
H H 0.0000 0.0000 'International Tables Vol C Tables 4.2.6.8 and 6.1.1.4'
N N 0.0061 0.0033 'International Tables Vol C Tables 4.2.6.8 and 6.1.1.4'
Zr Zr -2.9673 0.5597 'International Tables Vol C Tables 4.2.6.8 and 6.1.1.4'

loop_
_geom_angle_atom_site_label_1
_geom_angle_atom_site_label_2
_geom_angle_atom_site_label_3
_geom_angle
C6 Zr C5 35.54(7)
C6 Zr C4 66.73(7)
C5 Zr C4 35.65(6)
C6 Zr C3 86.56(7)
C5 Zr C3 66.67(7)
C4 Zr C3 35.23(6)
C6 Zr C7 35.39(7)
C5 Zr C7 66.31(7)
C4 Zr C7 85.79(6)
C3 Zr C7 85.89(7)
C6 Zr C2 86.31(7)
C5 Zr C2 86.34(6)
C4 Zr C2 66.29(6)
C3 Zr C2 35.54(6)
C7 Zr C2 65.98(7)
C6 Zr N 131.21(6)
C5 Zr N 146.39(5)
C4 Zr N 152.99(5)
C3 Zr N 141.85(6)
C7 Zr N 120.59(6)
C2 Zr N 127.14(6)
C6 Zr C1 66.08(8)
C5 Zr C1 85.73(7)
C4 Zr C1 85.52(6)
C3 Zr C1 66.23(7)
C7 Zr C1 34.87(8)
C2 Zr C1 35.21(7)
N Zr C1 119.06(6)
C6 Zr C8 160.63(6)
C5 Zr C8 143.59(6)
C4 Zr C8 122.96(6)
C3 Zr C8 110.80(6)
C7 Zr C8 149.20(7)
C2 Zr C8 112.75(6)
N Zr C8 33.49(5)
C1 Zr C8 127.97(6)
C6 Zr C11 106.55(6)
C5 Zr C11 113.05(5)
C4 Zr C11 132.54(5)
C3 Zr C11 156.31(6)
C7 Zr C11 116.31(6)
C2 Zr C11 160.05(6)
N Zr C11 33.34(4)
C1 Zr C11 136.95(6)
C8 Zr C11 54.18(5)
C6 Zr C9 137.35(6)
C5 Zr C9 111.11(6)
C4 Zr C9 97.97(5)
C3 Zr C9 103.34(6)
C7 Zr C9 168.73(6)
C2 Zr C9 125.26(6)
N Zr C9 55.02(5)
C1 Zr C9 155.61(7)
C8 Zr C9 32.52(4)
C11 Zr C9 53.69(5)
C6 Zr C10 109.58(6)
C5 Zr C10 96.29(5)
C4 Zr C10 102.69(5)
C3 Zr C10 124.88(6)
C7 Zr C10 136.66(7)
C2 Zr C10 155.97(6)
N Zr C10 54.93(4)
C1 Zr C10 168.56(6)
C8 Zr C10 53.78(5)
C11 Zr C10 32.41(5)
C9 Zr C10 32.15(5)
C11 N C8 107.52(12)
C11 N Zr 77.42(7)
C8 N Zr 77.00(8)
C7 C1 C2 129.15(17)
C7 C1 Zr 72.26(10)
C2 C1 Zr 72.23(10)
C1 C2 C3 127.91(18)
C1 C2 Zr 72.57(10)
C3 C2 Zr 71.76(10)
C4 C3 C2 128.38(18)
C4 C3 Zr 72.19(9)
C2 C3 Zr 72.70(10)
C3 C4 C5 129.02(17)
C3 C4 Zr 72.58(10)
C5 C4 Zr 71.96(10)
C6 C5 C4 128.36(18)
C6 C5 Zr 72.22(11)
C4 C5 Zr 72.38(10)
C5 C6 C7 128.25(18)
C5 C6 Zr 72.24(11)
C7 C6 Zr 73.06(12)
C1 C7 C6 128.91(18)
C1 C7 Zr 72.87(11)
C6 C7 Zr 71.55(11)
N C8 C9 109.58(14)
N C8 C12 118.07(13)
C9 C8 C12 131.64(14)
N C8 Zr 69.51(8)
C9 C8 Zr 78.87(9)
C12 C8 Zr 124.53(10)
C8 C9 C10 106.56(14)
C8 C9 C16 128.56(15)
C10 C9 C16 124.76(14)
C8 C9 Zr 68.61(9)
C10 C9 Zr 74.10(8)
C16 C9 Zr 125.36(10)
C11 C10 C9 106.50(13)
C11 C10 C17 128.52(14)
C9 C10 C17 124.74(14)
C11 C10 Zr 68.82(8)
C9 C10 Zr 73.75(8)
C17 C10 Zr 126.78(10)
N C11 C10 109.77(12)
N C11 C18 118.60(13)
C10 C11 C18 131.12(13)
N C11 Zr 69.24(7)
C10 C11 Zr 78.78(8)
C18 C11 Zr 123.93(9)
C8 C12 C14 113.50(14)
C8 C12 C15 110.33(13)
C14 C12 C15 108.24(13)
C8 C12 C13 106.26(13)
C14 C12 C13 109.63(15)
C15 C12 C13 108.78(14)
C11 C18 C20 110.31(12)
C11 C18 C21 113.55(12)
C20 C18 C21 108.17(13)
C11 C18 C19 106.51(13)
C20 C18 C19 108.85(14)
C21 C18 C19 109.37(13)

loop_
_geom_bond_atom_site_label_1
_geom_bond_atom_site_label_2
_geom_bond_distance
Zr C6 2.3306(19)
Zr C5 2.3307(18)
Zr C4 2.3362(16)
Zr C3 2.3413(17)
Zr C7 2.3503(19)
Zr C2 2.3537(17)
Zr N 2.3560(13)
Zr C1 2.3581(17)
Zr C8 2.4506(15)
Zr C11 2.4592(11)
Zr C9 2.5825(15)
Zr C10 2.5869(15)
N C11 1.3848(19)
N C8 1.3876(19)
C1 C7 1.411(3)
C1 C2 1.425(3)
C2 C3 1.433(2)
C3 C4 1.416(3)
C4 C5 1.429(3)
C5 C6 1.423(3)
C6 C7 1.423(3)
C8 C9 1.415(2)
C8 C12 1.524(2)
C9 C10 1.431(2)
C9 C16 1.508(2)
C10 C11 1.413(2)
C10 C17 1.510(2)
C11 C18 1.528(2)
C12 C14 1.529(2)
C12 C15 1.533(2)
C12 C13 1.537(2)
C18 C20 1.531(2)
C18 C21 1.534(2)
C18 C19 1.543(2)

loop_
_geom_torsion_atom_site_label_1
_geom_torsion_atom_site_label_2
_geom_torsion_atom_site_label_3
_geom_torsion_atom_site_label_4
_geom_torsion
C6 Zr N C11 50.03(12)
C5 Zr N C11 -0.44(15)
C4 Zr N C11 -74.14(15)
C3 Zr N C11 -139.66(10)
C7 Zr N C11 92.20(11)
C2 Zr N C11 173.83(9)
C1 Zr N C11 132.57(10)
C8 Zr N C11 -111.59(12)
C9 Zr N C11 -75.44(9)
C10 Zr N C11 -35.92(8)
C6 Zr N C8 161.62(10)
C5 Zr N C8 111.15(12)
C4 Zr N C8 37.45(16)
C3 Zr N C8 -28.07(13)
C7 Zr N C8 -156.21(10)
C2 Zr N C8 -74.58(10)
C1 Zr N C8 -115.84(10)
C11 Zr N C8 111.59(12)
C9 Zr N C8 36.15(8)
C10 Zr N C8 75.67(9)
C6 Zr C1 C7 22.56(11)
C5 Zr C1 C7 53.30(11)
C4 Zr C1 C7 89.06(11)
C3 Zr C1 C7 119.66(12)
C2 Zr C1 C7 143.00(17)
N Zr C1 C7 -102.76(11)
C8 Zr C1 C7 -141.80(11)
C11 Zr C1 C7 -66.39(14)
C9 Zr C1 C7 -171.48(13)
C10 Zr C1 C7 -47.4(4)
C6 Zr C1 C2 -120.43(12)
C5 Zr C1 C2 -89.69(12)
C4 Zr C1 C2 -53.93(12)
C3 Zr C1 C2 -23.34(10)
C7 Zr C1 C2 -143.00(17)
N Zr C1 C2 114.25(11)
C8 Zr C1 C2 75.20(12)
C11 Zr C1 C2 150.61(10)
C9 Zr C1 C2 45.52(19)
C10 Zr C1 C2 169.6(3)
C7 C1 C2 C3 1.0(3)
Zr C1 C2 C3 48.67(17)
C7 C1 C2 Zr -47.66(18)
C6 Zr C2 C1 52.17(12)
C5 Zr C2 C1 87.78(12)
C4 Zr C2 C1 118.34(13)
C3 Zr C2 C1 141.41(17)
C7 Zr C2 C1 22.13(11)
N Zr C2 C1 -89.04(12)
C8 Zr C2 C1 -124.26(11)
C11 Zr C2 C1 -79.1(2)
C9 Zr C2 C1 -158.84(10)
C10 Zr C2 C1 -174.98(13)
C6 Zr C2 C3 -89.24(12)
C5 Zr C2 C3 -53.62(12)
C4 Zr C2 C3 -23.07(11)
C7 Zr C2 C3 -119.27(13)
N Zr C2 C3 129.55(11)
C1 Zr C2 C3 -141.41(17)
C8 Zr C2 C3 94.33(11)
C11 Zr C2 C3 139.52(16)
C9 Zr C2 C3 59.75(13)
C10 Zr C2 C3 43.6(2)
C1 C2 C3 C4 0.1(3)
Zr C2 C3 C4 49.06(17)
C1 C2 C3 Zr -48.97(17)
C6 Zr C3 C4 -53.07(11)
C5 Zr C3 C4 -22.59(10)
C7 Zr C3 C4 -88.53(12)
C2 Zr C3 C4 -141.54(17)
N Zr C3 C4 134.23(11)
C1 Zr C3 C4 -118.40(13)
C8 Zr C3 C4 118.10(10)
C11 Zr C3 C4 71.91(19)
C9 Zr C3 C4 84.92(11)
C10 Zr C3 C4 58.48(13)
C6 Zr C3 C2 88.47(12)
C5 Zr C3 C2 118.95(13)
C4 Zr C3 C2 141.54(17)
C7 Zr C3 C2 53.01(12)
N Zr C3 C2 -84.23(14)
C1 Zr C3 C2 23.14(11)
C8 Zr C3 C2 -100.36(11)
C11 Zr C3 C2 -146.55(14)
C9 Zr C3 C2 -133.54(11)
C10 Zr C3 C2 -159.98(10)
C2 C3 C4 C5 -1.5(3)
Zr C3 C4 C5 47.78(16)
C2 C3 C4 Zr -49.25(17)
C6 Zr C4 C3 119.71(12)
C5 Zr C4 C3 142.76(16)
C7 Zr C4 C3 88.83(12)
C2 Zr C4 C3 23.25(11)
N Zr C4 C3 -102.94(14)
C1 Zr C4 C3 53.85(12)
C8 Zr C4 C3 -79.37(12)
C11 Zr C4 C3 -148.78(10)
C9 Zr C4 C3 -101.86(11)
C10 Zr C4 C3 -134.21(10)
C6 Zr C4 C5 -23.05(10)
C3 Zr C4 C5 -142.76(16)
C7 Zr C4 C5 -53.93(11)
C2 Zr C4 C5 -119.51(12)
N Zr C4 C5 114.30(13)
C1 Zr C4 C5 -88.91(11)
C8 Zr C4 C5 137.87(10)
C11 Zr C4 C5 68.45(12)
C9 Zr C4 C5 115.38(10)
C10 Zr C4 C5 83.03(10)
C3 C4 C5 C6 0.7(3)
Zr C4 C5 C6 48.72(16)
C3 C4 C5 Zr -48.00(16)
C4 Zr C5 C6 -141.77(15)
C3 Zr C5 C6 -119.42(12)
C7 Zr C5 C6 -23.46(10)
C2 Zr C5 C6 -88.79(11)
N Zr C5 C6 86.64(14)
C1 Zr C5 C6 -53.50(11)
C8 Zr C5 C6 146.75(11)
C11 Zr C5 C6 86.38(11)
C9 Zr C5 C6 144.67(10)
C10 Zr C5 C6 115.19(10)
C6 Zr C5 C4 141.77(15)
C3 Zr C5 C4 22.35(10)
C7 Zr C5 C4 118.31(11)
C2 Zr C5 C4 52.98(10)
N Zr C5 C4 -131.59(10)
C1 Zr C5 C4 88.27(11)
C8 Zr C5 C4 -71.48(13)
C11 Zr C5 C4 -131.85(9)
C9 Zr C5 C4 -73.56(10)
C10 Zr C5 C4 -103.04(10)
C4 C5 C6 C7 1.3(3)
Zr C5 C6 C7 50.06(17)
C4 C5 C6 Zr -48.78(16)
C4 Zr C6 C5 23.12(9)
C3 Zr C6 C5 53.25(10)
C7 Zr C6 C5 140.99(15)
C2 Zr C6 C5 88.85(11)
N Zr C6 C5 -132.74(9)
C1 Zr C6 C5 118.73(11)
C8 Zr C6 C5 -101.1(2)
C11 Zr C6 C5 -106.67(10)
C9 Zr C6 C5 -52.76(13)
C10 Zr C6 C5 -72.67(10)
C5 Zr C6 C7 -140.99(15)
C4 Zr C6 C7 -117.87(11)
C3 Zr C6 C7 -87.74(11)
C2 Zr C6 C7 -52.14(11)
N Zr C6 C7 86.27(12)
C1 Zr C6 C7 -22.26(10)
C8 Zr C6 C7 117.90(19)
C11 Zr C6 C7 112.34(10)
C9 Zr C6 C7 166.24(10)
C10 Zr C6 C7 146.33(10)
C2 C1 C7 C6 0.1(3)
Zr C1 C7 C6 -47.59(18)
C2 C1 C7 Zr 47.65(18)
C5 C6 C7 C1 -1.7(3)
Zr C6 C7 C1 48.06(18)
C5 C6 C7 Zr -49.75(17)
C6 Zr C7 C1 -142.72(16)
C5 Zr C7 C1 -119.17(12)
C4 Zr C7 C1 -88.21(11)
C3 Zr C7 C1 -52.88(11)
C2 Zr C7 C1 -22.33(10)
N Zr C7 C1 97.97(11)
C8 Zr C7 C1 72.21(15)
C11 Zr C7 C1 135.75(10)
C9 Zr C7 C1 161.8(3)
C10 Zr C7 C1 167.73(9)
C5 Zr C7 C6 23.55(10)
C4 Zr C7 C6 54.51(11)
C3 Zr C7 C6 89.84(11)
C2 Zr C7 C6 120.39(12)
N Zr C7 C6 -119.31(10)
C1 Zr C7 C6 142.72(16)
C8 Zr C7 C6 -145.07(12)
C11 Zr C7 C6 -81.53(11)
C9 Zr C7 C6 -55.5(4)
C10 Zr C7 C6 -49.55(13)
C11 N C8 C9 2.69(17)
Zr N C8 C9 -69.42(12)
C11 N C8 C12 -168.78(13)
Zr N C8 C12 119.11(13)
C11 N C8 Zr 72.11(9)
C6 Zr C8 N -45.6(2)
C5 Zr C8 N -119.58(10)
C4 Zr C8 N -160.78(8)
C3 Zr C8 N 161.88(9)
C7 Zr C8 N 42.71(16)
C2 Zr C8 N 123.57(9)
C1 Zr C8 N 86.38(10)
C11 Zr C8 N -39.06(8)
C9 Zr C8 N -115.98(13)
C10 Zr C8 N -79.43(9)
C6 Zr C8 C9 70.3(2)
C5 Zr C8 C9 -3.60(15)
C4 Zr C8 C9 -44.80(12)
C3 Zr C8 C9 -82.14(11)
C7 Zr C8 C9 158.68(12)
C2 Zr C8 C9 -120.45(10)
N Zr C8 C9 115.98(13)
C1 Zr C8 C9 -157.64(10)
C11 Zr C8 C9 76.91(10)
C10 Zr C8 C9 36.55(9)
C6 Zr C8 C12 -156.30(18)
C5 Zr C8 C12 129.77(12)
C4 Zr C8 C12 88.57(13)
C3 Zr C8 C12 51.23(14)
C7 Zr C8 C12 -67.95(18)
C2 Zr C8 C12 12.91(14)
N Zr C8 C12 -110.66(15)
C1 Zr C8 C12 -24.27(15)
C11 Zr C8 C12 -149.72(15)
C9 Zr C8 C12 133.37(18)
C10 Zr C8 C12 169.92(15)
N C8 C9 C10 -1.59(18)
C12 C8 C9 C10 168.33(15)
Zr C8 C9 C10 -64.94(11)
N C8 C9 C16 -177.80(14)
C12 C8 C9 C16 -7.9(3)
Zr C8 C9 C16 118.85(16)
N C8 C9 Zr 63.35(10)
C12 C8 C9 Zr -126.73(18)
C6 Zr C9 C8 -152.55(10)
C5 Zr C9 C8 177.71(10)
C4 Zr C9 C8 143.34(10)
C3 Zr C9 C8 107.88(10)
C7 Zr C9 C8 -107.8(3)
C2 Zr C9 C8 76.81(11)
N Zr C9 C8 -37.26(9)
C1 Zr C9 C8 46.56(18)
C11 Zr C9 C8 -78.57(10)
C10 Zr C9 C8 -115.47(14)
C6 Zr C9 C10 -37.08(13)
C5 Zr C9 C10 -66.82(10)
C4 Zr C9 C10 -101.19(10)
C3 Zr C9 C10 -136.66(10)
C7 Zr C9 C10 7.7(4)
C2 Zr C9 C10 -167.72(9)
N Zr C9 C10 78.21(9)
C1 Zr C9 C10 162.03(13)
C8 Zr C9 C10 115.47(14)
C11 Zr C9 C10 36.90(8)
C6 Zr C9 C16 84.57(16)
C5 Zr C9 C16 54.83(15)
C4 Zr C9 C16 20.46(14)
C3 Zr C9 C16 -15.01(15)
C7 Zr C9 C16 129.4(3)
C2 Zr C9 C16 -46.07(16)
N Zr C9 C16 -160.14(15)
C1 Zr C9 C16 -76.3(2)
C8 Zr C9 C16 -122.89(18)
C11 Zr C9 C16 158.55(16)
C10 Zr C9 C16 121.65(17)
C8 C9 C10 C11 -0.10(17)
C16 C9 C10 C11 176.29(14)
Zr C9 C10 C11 -61.39(10)
C8 C9 C10 C17 -174.88(15)
C16 C9 C10 C17 1.5(2)
Zr C9 C10 C17 123.83(15)
C8 C9 C10 Zr 61.29(11)
C16 C9 C10 Zr -122.33(15)
C6 Zr C10 C11 -90.22(10)
C5 Zr C10 C11 -124.16(9)
C4 Zr C10 C11 -159.75(9)
C3 Zr C10 C11 169.97(9)
C7 Zr C10 C11 -62.33(12)
C2 Zr C10 C11 140.72(14)
N Zr C10 C11 36.99(8)
C1 Zr C10 C11 -24.5(4)
C8 Zr C10 C11 78.49(9)
C9 Zr C10 C11 115.48(13)
C6 Zr C10 C9 154.30(10)
C5 Zr C10 C9 120.37(10)
C4 Zr C10 C9 84.77(10)
C3 Zr C10 C9 54.50(12)
C7 Zr C10 C9 -177.81(10)
C2 Zr C10 C9 25.24(18)
N Zr C10 C9 -78.49(9)
C1 Zr C10 C9 -140.0(3)
C8 Zr C10 C9 -36.99(8)
C11 Zr C10 C9 -115.48(13)
C6 Zr C10 C17 32.75(14)
C5 Zr C10 C17 -1.19(14)
C4 Zr C10 C17 -36.78(14)
C3 Zr C10 C17 -67.05(15)
C7 Zr C10 C17 60.64(16)
C2 Zr C10 C17 -96.31(19)
N Zr C10 C17 159.96(15)
C1 Zr C10 C17 98.4(3)
C8 Zr C10 C17 -158.54(15)
C11 Zr C10 C17 122.97(17)
C9 Zr C10 C17 -121.55(17)
C8 N C11 C10 -2.76(15)
Zr N C11 C10 69.05(10)
C8 N C11 C18 169.95(12)
Zr N C11 C18 -118.24(11)
C8 N C11 Zr -71.81(10)
C9 C10 C11 N 1.77(15)
C17 C10 C11 N 176.28(15)
Zr C10 C11 N -62.91(9)
C9 C10 C11 C18 -169.72(14)
C17 C10 C11 C18 4.8(3)
Zr C10 C11 C18 125.60(15)
C9 C10 C11 Zr 64.68(10)
C17 C10 C11 Zr -120.81(16)
C6 Zr C11 N -143.03(9)
C5 Zr C11 N 179.73(9)
C4 Zr C11 N 143.63(9)
C3 Zr C11 N 95.54(16)
C7 Zr C11 N -106.33(10)
C2 Zr C11 N -14.5(2)
C1 Zr C11 N -70.57(13)
C8 Zr C11 N 39.25(8)
C9 Zr C11 N 79.77(9)
C10 Zr C11 N 116.36(12)
C6 Zr C11 C10 100.61(10)
C5 Zr C11 C10 63.37(10)
C4 Zr C11 C10 27.27(12)
C3 Zr C11 C10 -20.82(19)
C7 Zr C11 C10 137.30(10)
C2 Zr C11 C10 -130.91(18)
N Zr C11 C10 -116.36(12)
C1 Zr C11 C10 173.07(11)
C8 Zr C11 C10 -77.12(10)
C9 Zr C11 C10 -36.59(9)
C6 Zr C11 C18 -31.81(13)
C5 Zr C11 C18 -69.05(13)
C4 Zr C11 C18 -105.15(13)
C3 Zr C11 C18 -153.24(15)
C7 Zr C11 C18 4.88(14)
C2 Zr C11 C18 96.7(2)
N Zr C11 C18 111.22(15)
C1 Zr C11 C18 40.65(16)
C8 Zr C11 C18 150.46(14)
C9 Zr C11 C18 -169.01(14)
C10 Zr C11 C18 -132.42(16)
N C8 C12 C14 -153.52(14)
C9 C8 C12 C14 37.3(2)
Zr C8 C12 C14 -70.10(17)
N C8 C12 C15 -31.84(19)
C9 C8 C12 C15 158.93(17)
Zr C8 C12 C15 51.58(17)
N C8 C12 C13 85.91(17)
C9 C8 C12 C13 -83.3(2)
Zr C8 C12 C13 169.34(11)
N C11 C18 C20 30.47(18)
C10 C11 C18 C20 -158.66(15)
Zr C11 C18 C20 -52.65(16)
N C11 C18 C21 152.06(13)
C10 C11 C18 C21 -37.1(2)
Zr C11 C18 C21 68.95(16)
N C11 C18 C19 -87.51(15)
C10 C11 C18 C19 83.37(18)
Zr C11 C18 C19 -170.62(10)
